data_7207662
loop_
_publ_author_name
'Ghosh, Soumyajit'
'Malla Reddy, C.'

_publ_section_title
;
 Co-crystals of caffeine with substituted nitroanilines and nitrobenzoic
 acids: Structure--mechanical property and thermal studies
;
_journal_issue 7
_journal_name_full CrystEngComm
_journal_page_first 2444
_journal_paper_doi 10.1039/c2ce06754d
_journal_volume 14
_journal_year 2012
_chemical_formula_moiety 'C8 H10 N4 O2, C6 H5 Cl N2 O2'
_chemical_formula_sum 'C14 H15 Cl N6 O4'
_chemical_formula_weight 366.77
_chemical_melting_point 420.53
_chemical_name_common Caffeine:4-chloro-3nitroaniline
_chemical_name_systematic
;
?
;
_space_group_IT_number 14
_symmetry_cell_setting monoclinic
_symmetry_space_group_name_Hall '-P 2ybc'
_symmetry_space_group_name_H-M 'P 1 21/c 1'
_atom_sites_solution_hydrogens geom
_atom_sites_solution_primary direct
_atom_sites_solution_secondary difmap
_audit_creation_method SHELXL-97
_cell_angle_alpha 90.00
_cell_angle_beta 95.6570(10)
_cell_angle_gamma 90.00
_cell_formula_units_Z 4
_cell_length_a 7.7950(6)
_cell_length_b 13.5627(9)
_cell_length_c 14.9920(10)
_cell_measurement_reflns_used 9981
_cell_measurement_temperature 100(2)
_cell_measurement_theta_max 32.48
_cell_measurement_theta_min 3.03
_cell_volume 1577.25(19)
_computing_cell_refinement 'Bruker SMART'
_computing_data_collection 'Bruker SMART'
_computing_data_reduction 'Bruker SAINT'
_computing_molecular_graphics 'Bruker SHELXTL'
_computing_publication_material 'Bruker SHELXTL'
_computing_structure_refinement 'SHELXL-97 (Sheldrick, 1997)'
_computing_structure_solution 'SHELXS-97 (Sheldrick, 1990)'
_diffrn_ambient_temperature 100(2)
_diffrn_measured_fraction_theta_full 0.997
_diffrn_measured_fraction_theta_max 0.997
_diffrn_measurement_device_type 'BRUKER KAPPA APEX II DUO'
_diffrn_measurement_method 'phi and omega scans'
_diffrn_radiation_monochromator graphite
_diffrn_radiation_source 'fine-focus sealed tube'
_diffrn_radiation_type MoK\a
_diffrn_radiation_wavelength 0.71073
_diffrn_reflns_av_R_equivalents 0.0222
_diffrn_reflns_av_sigmaI/netI 0.0175
_diffrn_reflns_limit_h_max 6
_diffrn_reflns_limit_h_min -9
_diffrn_reflns_limit_k_max 17
_diffrn_reflns_limit_k_min -17
_diffrn_reflns_limit_l_max 19
_diffrn_reflns_limit_l_min -17
_diffrn_reflns_number 13582
_diffrn_reflns_theta_full 26.98
_diffrn_reflns_theta_max 26.98
_diffrn_reflns_theta_min 2.63
_diffrn_standards_decay_% 0
_diffrn_standards_interval_count 0
_diffrn_standards_interval_time 0
_diffrn_standards_number 0
_exptl_absorpt_coefficient_mu 0.278
_exptl_absorpt_correction_T_max 0.986
_exptl_absorpt_correction_T_min 0.977
_exptl_absorpt_correction_type multi-scan
_exptl_absorpt_process_details 'multi-scan absorption correction'
_exptl_crystal_colour brown
_exptl_crystal_density_diffrn 1.545
_exptl_crystal_density_method 'not measured'
_exptl_crystal_description needle
_exptl_crystal_F_000 760
_exptl_crystal_size_max 0.5
_exptl_crystal_size_mid 0.07
_exptl_crystal_size_min 0.05
_refine_diff_density_max 0.452
_refine_diff_density_min -0.226
_refine_diff_density_rms 0.046
_refine_ls_extinction_method none
_refine_ls_goodness_of_fit_ref 1.035
_refine_ls_hydrogen_treatment mixed
_refine_ls_matrix_type full
_refine_ls_number_parameters 241
_refine_ls_number_reflns 3420
_refine_ls_number_restraints 0
_refine_ls_restrained_S_all 1.035
_refine_ls_R_factor_all 0.0355
_refine_ls_R_factor_gt 0.0330
_refine_ls_shift/su_max 0.001
_refine_ls_shift/su_mean 0.000
_refine_ls_structure_factor_coef Fsqd
_refine_ls_weighting_details 'calc w=1/[\s^2^(Fo^2^)+(0.0538P)^2^+0.7563P] where P=(Fo^2^+2Fc^2^)/3'
_refine_ls_weighting_scheme calc
_refine_ls_wR_factor_gt 0.0936
_refine_ls_wR_factor_ref 0.0969
_reflns_number_gt 3181
_reflns_number_total 3420
_reflns_threshold_expression >2sigma(I)
_cod_data_source_file c2ce06754d.txt
_cod_data_source_block cmr_sg_069_1
_cod_depositor_comments
;
The following automatic conversions were performed:

'_symmetry_cell_setting' value 'Monoclinic' changed to 'monoclinic'
according to /home/saulius/struct/CIF-dictionaries/cif_core.dic
dictionary named 'cif_core.dic' version 2.4.1 from 2010-06-29.

Automatic conversion script
Id: cif_fix_values 1715 2011-07-08 13:25:40Z adriana 
;
_cod_original_sg_symbol_Hall -P2ybc
_cod_original_sg_symbol_H-M 'P2(1)/c '
_cod_database_code 7207662

loop_
_symmetry_equiv_pos_as_xyz
'x, y, z'
'-x, y+1/2, -z+1/2'
'-x, -y, -z'
'x, -y-1/2, z-1/2'

loop_
_atom_site_label
_atom_site_type_symbol
_atom_site_fract_x
_atom_site_fract_y
_atom_site_fract_z
_atom_site_U_iso_or_equiv
_atom_site_adp_type
_atom_site_occupancy
_atom_site_symmetry_multiplicity
_atom_site_calc_flag
_atom_site_refinement_flags
Cl1 Cl 0.55310(5) 0.08202(3) 0.16396(2) 0.03091(12) Uani 1 1 d .
O1 O 0.45854(14) 0.28213(9) 0.20898(7) 0.0356(3) Uani 1 1 d .
O2 O 0.65519(17) 0.39219(9) 0.19657(8) 0.0420(3) Uani 1 1 d .
O3 O 1.00243(14) 0.76888(8) 0.76540(7) 0.0307(2) Uani 1 1 d .
O4 O 0.78721(16) 0.54189(8) 0.95179(8) 0.0354(3) Uani 1 1 d .
N1 N 0.57984(15) 0.31569(9) 0.17229(7) 0.0254(3) Uani 1 1 d .
N2 N 0.90461(14) 0.82693(8) 0.89308(7) 0.0206(2) Uani 1 1 d .
N3 N 0.71918(15) 0.71678(9) 1.07297(7) 0.0227(2) Uani 1 1 d .
N4 N 0.78741(15) 0.87180(9) 1.03243(8) 0.0255(3) Uani 1 1 d .
N5 N 0.90121(14) 0.65610(8) 0.86116(7) 0.0212(2) Uani 1 1 d .
C6 C 0.9331(2) 0.57582(11) 0.79942(10) 0.0299(3) Uani 1 1 d .
H6A H 0.9824 0.6022 0.7483 0.045 Uiso 1 1 calc R
H6B H 0.8262 0.5435 0.7801 0.045 Uiso 1 1 calc R
H6C H 1.0114 0.5292 0.8294 0.045 Uiso 1 1 calc R
C1 C 0.73951(17) 0.17793(10) -0.05876(9) 0.0243(3) Uani 1 1 d .
H1 H 0.7732 0.1484 -0.1102 0.029 Uiso 1 1 calc R
C2 C 0.75365(17) 0.28096(10) -0.04873(9) 0.0216(3) Uani 1 1 d .
C3 C 0.70082(16) 0.32272(10) 0.02984(8) 0.0212(3) Uani 1 1 d .
H3 H 0.7100 0.3904 0.0390 0.025 Uiso 1 1 calc R
C4 C 0.63507(16) 0.26361(10) 0.09393(8) 0.0207(3) Uani 1 1 d .
C5 C 0.62181(16) 0.16146(10) 0.08388(9) 0.0219(3) Uani 1 1 d .
C7 C 0.67662(17) 0.12007(10) 0.00633(9) 0.0245(3) Uani 1 1 d .
H6 H 0.6706 0.0521 -0.0016 0.029 Uiso 1 1 calc R
N6 N 0.81391(19) 0.33910(10) -0.11288(9) 0.0313(3) Uani 1 1 d .
C8 C 0.93998(16) 0.75230(10) 0.83570(8) 0.0214(3) Uani 1 1 d .
C9 C 0.83107(16) 0.80587(9) 0.97090(8) 0.0194(2) Uani 1 1 d .
C10 C 0.79235(16) 0.71070(9) 0.99289(8) 0.0193(3) Uani 1 1 d .
C11 C 0.6625(2) 0.63580(11) 1.12665(10) 0.0293(3) Uani 1 1 d .
H11A H 0.7612 0.6027 1.1560 0.044 Uiso 1 1 calc R
H11B H 0.5958 0.5901 1.0885 0.044 Uiso 1 1 calc R
H11C H 0.5929 0.6612 1.1708 0.044 Uiso 1 1 calc R
C12 C 0.93758(19) 0.92914(10) 0.86839(10) 0.0261(3) Uani 1 1 d .
H12A H 0.8381 0.9551 0.8333 0.039 Uiso 1 1 calc R
H12B H 1.0350 0.9313 0.8339 0.039 Uiso 1 1 calc R
H12C H 0.9613 0.9680 0.9217 0.039 Uiso 1 1 calc R
C13 C 0.71984(19) 0.81422(11) 1.09309(9) 0.0259(3) Uani 1 1 d .
C14 C 0.82298(17) 0.62869(10) 0.93805(9) 0.0218(3) Uani 1 1 d .
H7A H 0.819(3) 0.4006(17) -0.1038(14) 0.044(6) Uiso 1 1 d .
H7B H 0.859(2) 0.3107(14) -0.1584(13) 0.036(5) Uiso 1 1 d .
H13 H 0.671(2) 0.8380(14) 1.1456(13) 0.035(5) Uiso 1 1 d .

loop_
_atom_site_aniso_label
_atom_site_aniso_U_11
_atom_site_aniso_U_22
_atom_site_aniso_U_33
_atom_site_aniso_U_23
_atom_site_aniso_U_13
_atom_site_aniso_U_12
Cl1 0.0358(2) 0.0290(2) 0.0292(2) 0.00938(13) 0.00964(14) -0.00144(13)
O1 0.0360(6) 0.0444(6) 0.0293(5) 0.0005(5) 0.0178(4) 0.0005(5)
O2 0.0571(8) 0.0380(6) 0.0333(6) -0.0141(5) 0.0167(5) -0.0112(5)
O3 0.0384(6) 0.0319(5) 0.0242(5) 0.0024(4) 0.0146(4) -0.0041(4)
O4 0.0543(7) 0.0191(5) 0.0359(6) -0.0004(4) 0.0201(5) -0.0050(5)
N1 0.0288(6) 0.0294(6) 0.0185(5) 0.0013(4) 0.0058(4) 0.0036(5)
N2 0.0245(5) 0.0181(5) 0.0199(5) 0.0020(4) 0.0055(4) -0.0026(4)
N3 0.0252(5) 0.0258(6) 0.0178(5) 0.0027(4) 0.0065(4) 0.0014(4)
N4 0.0312(6) 0.0219(6) 0.0238(6) -0.0043(4) 0.0045(4) 0.0023(4)
N5 0.0252(5) 0.0191(5) 0.0204(5) -0.0021(4) 0.0087(4) -0.0007(4)
C6 0.0401(8) 0.0242(7) 0.0277(7) -0.0060(5) 0.0157(6) -0.0004(6)
C1 0.0284(7) 0.0239(7) 0.0214(6) -0.0029(5) 0.0063(5) 0.0035(5)
C2 0.0226(6) 0.0226(6) 0.0202(6) 0.0008(5) 0.0049(5) 0.0021(5)
C3 0.0238(6) 0.0199(6) 0.0205(6) -0.0002(5) 0.0048(5) 0.0015(5)
C4 0.0203(6) 0.0241(6) 0.0178(6) -0.0009(5) 0.0030(4) 0.0021(5)
C5 0.0209(6) 0.0228(6) 0.0220(6) 0.0042(5) 0.0030(5) -0.0004(5)
C7 0.0268(6) 0.0197(6) 0.0272(7) -0.0005(5) 0.0029(5) 0.0003(5)
N6 0.0492(8) 0.0219(6) 0.0261(6) 0.0003(5) 0.0196(5) 0.0021(5)
C8 0.0210(6) 0.0227(6) 0.0210(6) 0.0011(5) 0.0049(5) -0.0011(5)
C9 0.0200(6) 0.0202(6) 0.0182(6) 0.0003(4) 0.0029(4) 0.0004(4)
C10 0.0214(6) 0.0200(6) 0.0172(6) 0.0005(4) 0.0061(4) 0.0002(5)
C11 0.0369(8) 0.0282(7) 0.0244(7) 0.0063(5) 0.0106(6) 0.0013(6)
C12 0.0324(7) 0.0183(6) 0.0281(7) 0.0048(5) 0.0056(5) -0.0033(5)
C13 0.0316(7) 0.0253(7) 0.0216(6) -0.0025(5) 0.0064(5) 0.0023(5)
C14 0.0239(6) 0.0210(6) 0.0214(6) -0.0005(5) 0.0073(5) -0.0005(5)

loop_
_atom_type_symbol
_atom_type_description
_atom_type_scat_dispersion_real
_atom_type_scat_dispersion_imag
_atom_type_scat_source
C C 0.0033 0.0016 'International Tables Vol C Tables 4.2.6.8 and 6.1.1.4'
H H 0.0000 0.0000 'International Tables Vol C Tables 4.2.6.8 and 6.1.1.4'
N N 0.0061 0.0033 'International Tables Vol C Tables 4.2.6.8 and 6.1.1.4'
O O 0.0106 0.0060 'International Tables Vol C Tables 4.2.6.8 and 6.1.1.4'
Cl Cl 0.1484 0.1585 'International Tables Vol C Tables 4.2.6.8 and 6.1.1.4'

loop_
_geom_angle_atom_site_label_1
_geom_angle_atom_site_label_2
_geom_angle_atom_site_label_3
_geom_angle
O2 N1 O1 123.15(12)
O2 N1 C4 118.22(11)
O1 N1 C4 118.61(12)
C8 N2 C9 120.19(11)
C8 N2 C12 119.22(11)
C9 N2 C12 120.51(11)
C13 N3 C10 104.99(11)
C13 N3 C11 127.38(12)
C10 N3 C11 127.54(12)
C13 N4 C9 102.65(11)
C8 N5 C14 126.32(11)
C8 N5 C6 117.73(11)
C14 N5 C6 115.80(11)
N5 C6 H6A 109.5
N5 C6 H6B 109.5
H6A C6 H6B 109.5
N5 C6 H6C 109.5
H6A C6 H6C 109.5
H6B C6 H6C 109.5
C7 C1 C2 121.23(12)
C7 C1 H1 119.4
C2 C1 H1 119.4
N6 C2 C3 120.56(12)
N6 C2 C1 121.84(12)
C3 C2 C1 117.59(12)
C4 C3 C2 120.43(12)
C4 C3 H3 119.8
C2 C3 H3 119.8
C3 C4 C5 121.80(12)
C3 C4 N1 115.64(11)
C5 C4 N1 122.56(12)
C7 C5 C4 117.61(12)
C7 C5 Cl1 117.84(10)
C4 C5 Cl1 124.44(10)
C1 C7 C5 121.33(12)
C1 C7 H6 119.3
C5 C7 H6 119.3
C2 N6 H7A 118.2(15)
C2 N6 H7B 118.8(12)
H7A N6 H7B 122.4(19)
O3 C8 N2 121.67(12)
O3 C8 N5 121.36(12)
N2 C8 N5 116.97(11)
N4 C9 C10 112.45(12)
N4 C9 N2 126.41(12)
C10 C9 N2 121.14(12)
C9 C10 N3 105.78(11)
C9 C10 C14 123.01(12)
N3 C10 C14 131.19(12)
N3 C11 H11A 109.5
N3 C11 H11B 109.5
H11A C11 H11B 109.5
N3 C11 H11C 109.5
H11A C11 H11C 109.5
H11B C11 H11C 109.5
N2 C12 H12A 109.5
N2 C12 H12B 109.5
H12A C12 H12B 109.5
N2 C12 H12C 109.5
H12A C12 H12C 109.5
H12B C12 H12C 109.5
N4 C13 N3 114.13(12)
N4 C13 H13 124.8(11)
N3 C13 H13 121.0(11)
O4 C14 N5 120.89(12)
O4 C14 C10 126.80(12)
N5 C14 C10 112.30(11)

loop_
_geom_bond_atom_site_label_1
_geom_bond_atom_site_label_2
_geom_bond_distance
Cl1 C5 1.7365(13)
O1 N1 1.2273(16)
O2 N1 1.2295(17)
O3 C8 1.2246(16)
O4 C14 1.2319(17)
N1 C4 1.4710(16)
N2 C8 1.3738(17)
N2 C9 1.3795(16)
N2 C12 1.4641(16)
N3 C13 1.3555(18)
N3 C10 1.3814(16)
N3 C11 1.4558(17)
N4 C13 1.3449(19)
N4 C9 1.3520(16)
N5 C8 1.4008(17)
N5 C14 1.4062(16)
N5 C6 1.4660(16)
C6 H6A 0.9600
C6 H6B 0.9600
C6 H6C 0.9600
C1 C7 1.3794(19)
C1 C2 1.4085(19)
C1 H1 0.9300
C2 N6 1.3625(18)
C2 C3 1.4049(17)
C3 C4 1.3878(18)
C3 H3 0.9300
C4 C5 1.3963(18)
C5 C7 1.3955(19)
C7 H6 0.9300
N6 H7A 0.85(2)
N6 H7B 0.88(2)
C9 C10 1.3731(18)
C10 C14 1.4174(17)
C11 H11A 0.9600
C11 H11B 0.9600
C11 H11C 0.9600
C12 H12A 0.9600
C12 H12B 0.9600
C12 H12C 0.9600
C13 H13 0.962(19)
